data_8101562
loop_
_publ_author_name
'Kakou-Yao, R.'
'Saba, A.'
'Ebby, N.'
'Pierrot, M.'
'Aycard, J. P.'

_publ_section_title
;
Crystal structure of 3-(1'-nitropropyl)isobenzofuran-1(3H)-one, C~11~H~11~NO~4~
;
_journal_issue 4
_journal_name_full 'Zeitschrift f\"ur Kristallographie - New Crystal Structures'
_journal_page_first 479
_journal_page_last 480
_journal_volume 214
_journal_year 1999
_chemical_formula_sum 'C11 H11 N O4'
_chemical_formula_weight 221.21
_space_group_IT_number 14
_symmetry_cell_setting monoclinic
_symmetry_space_group_name_Hall '-P 2ybc'
_symmetry_space_group_name_H-M 'P 1 21/c 1'
_cell_angle_alpha 90.000(1)
_cell_angle_beta 103.682(1)
_cell_angle_gamma 90.000(1)
_cell_formula_units_Z 4
_cell_length_a 8.861(1)
_cell_length_b 11.794(1)
_cell_length_c 10.891(1)
_cell_measurement_temperature 298
_cell_volume 1105.9(3)
_exptl_crystal_density_diffrn 1.33
_refine_ls_R_factor_obs 0.089
_refine_ls_wR_factor_obs 0.171
_cod_depositor_comments
;
The following automatic conversions were performed:
'_symmetry_cell_setting' value 'Monoclinic' changed to 'monoclinic'
according to '/home/saulius/struct/CIF-dictionaries/cif_core.dic'
dictionary named 'cif_core.dic' version 2.4.1 from 2010-06-29.

Automatic conversion script
Id: cif_fix_enum 1527 2010-12-29 10:47:43Z saulius 
;
_cod_original_sg_symbol_H-M 'P 21/c'
_cod_original_formula_sum 'C11 H11 N1 O4'
_cod_database_code 8101562

loop_
_symmetry_equiv_pos_as_xyz
+X,+Y,+Z
-X,-Y,-Z
-X,+Y+1/2,-Z+1/2
+X,-Y+1/2,+Z+1/2

loop_
_atom_site_aniso_label
_atom_site_aniso_U_11
_atom_site_aniso_U_22
_atom_site_aniso_U_33
_atom_site_aniso_U_12
_atom_site_aniso_U_13
_atom_site_aniso_U_23
C5 0.0499(5) 0.0498(5) 0.0514(4) -.0003(3) 0.0040(3) -.0087(3)
C6 0.0567(5) 0.0514(5) 0.0556(5) 0.0023(4) 0.0107(4) -.0014(3)
O7 0.0631(5) 0.0537(4) 0.0938(5) 0.0003(3) 0.0287(4) -.0128(3)
N12 0.0649(6) 0.0580(5) 0.0742(6) -.0033(4) 0.0118(4) -.0166(4)
C14 0.0655(6) 0.0504(5) 0.0628(5) 0.0021(4) 0.0176(4) -.0006(4)
O10 0.1092(7) 0.0961(7) 0.0904(6) -.0310(5) 0.0554(5) -.0263(4)
C1 0.0774(7) 0.0556(6) 0.0731(6) -.0088(5) 0.0047(5) 0.0033(4)
C9 0.0583(5) 0.0503(5) 0.0552(5) -.0052(4) 0.0075(4) -.0044(3)
C8 0.0674(6) 0.0652(6) 0.0631(6) -.0143(5) 0.0234(4) -.0111(4)
C4 0.0684(6) 0.0684(7) 0.0711(6) 0.0012(5) 0.0218(5) -.0163(5)
O11 0.0922(7) 0.1052(7) 0.0693(5) -.0032(5) 0.0109(4) 0.0025(4)
C15 0.0842(8) 0.0489(6) 0.0990(8) 0.0063(5) 0.0303(6) -.0028(5)
O13 0.0689(6) 0.1313(9) 0.1254(8) 0.0214(5) 0.0140(5) -.0393(6)
C3 0.0650(7) 0.0667(7) 0.115(1) 0.0089(5) 0.0136(6) -.0293(7)
C2 0.0685(7) 0.0520(6) 0.117(1) 0.0061(5) -.0058(7) -.0025(6)
C16 0.129(1) 0.0551(8) 0.181(2) -.0095(8) 0.074(1) -.0169(8)

loop_
_atom_site_label
_atom_site_fract_x
_atom_site_fract_y
_atom_site_fract_z
_atom_site_U_iso_or_equiv
_atom_site_occupancy
_atom_site_thermal_displace_type
C5 0.1842(1) 0.10262(8) 0.06252(8) 0.0521(4) 1.00 Uani
C6 0.1361(1) 0.22444(8) 0.05477(8) 0.0559(4) 1.00 Uani
O7 0.04958(8) 0.23718(6) 0.14981(8) 0.0709(4) 1.00 Uani
N12 0.3997(1) 0.27009(7) 0.18078(9) 0.0674(4) 1.00 Uani
C14 0.2681(1) 0.31077(8) 0.07381(9) 0.0606(5) 1.00 Uani
O10 -0.0221(1) 0.13178(8) 0.29641(9) 0.0979(5) 1.00 Uani
C1 0.1515(1) -0.06133(9) 0.1868(1) 0.0713(5) 1.00 Uani
C9 0.1266(1) 0.05220(8) 0.15631(8) 0.0562(4) 1.00 Uani
C8 0.0443(1) 0.13747(9) 0.21218(9) 0.0659(5) 1.00 Uani
C4 0.2677(1) 0.0408(1) -0.0062(1) 0.0702(5) 1.00 Uani
O11 0.3801(1) 0.26458(8) 0.28545(8) 0.0912(5) 1.00 Uani
C15 0.2222(1) 0.42980(9) 0.1009(1) 0.0785(6) 1.00 Uani
O13 0.5218(1) 0.2455(1) 0.1536(1) 0.1112(6) 1.00 Uani
C3 0.2905(1) -0.0743(1) 0.0250(1) 0.0848(7) 1.00 Uani
C2 0.2349(1) -0.1230(1) 0.1190(1) 0.0833(7) 1.00 Uani
C16 0.3452(2) 0.5163(1) 0.1121(2) 0.122(1) 1.00 Uani
H6 0.07243 0.24014 -0.02783 0.05000 1.00 Uiso
H14 0.30583 0.31607 -0.00169 0.05000 1.00 Uiso
H1 0.11297 -0.09673 0.25266 0.05000 1.00 Uiso
H4 0.30961 0.07239 -0.07228 0.05000 1.00 Uiso
H15A 0.13755 0.45420 0.03367 0.05000 1.00 Uiso
H15B 0.19025 0.43040 0.17917 0.05000 1.00 Uiso
H3 0.34885 -0.11904 -0.02120 0.05000 1.00 Uiso
H2 0.25208 -0.20212 0.13777 0.05000 1.00 Uiso
H16A 0.30687 0.58943 0.12911 0.05000 1.00 Uiso
H16B 0.37857 0.51933 0.03451 0.05000 1.00 Uiso
H16C 0.43127 0.49553 0.18001 0.05000 1.00 Uiso

loop_
_geom_bond_atom_site_label_1
_geom_bond_atom_site_label_2
_geom_bond_distance
_geom_bond_site_symmetry_1
_geom_bond_site_symmetry_2
_geom_bond_publ_flag
C5 C6 1.495(2) . . ?
C5 C9 1.380(2) . . ?
C5 C4 1.379(2) . . ?
C6 O7 1.434(2) . . ?
C6 C14 1.527(2) . . ?
O7 C8 1.364(2) . . ?
N12 C14 1.518(2) . . ?
N12 O11 1.195(2) . . ?
N12 O13 1.222(2) . . ?
C14 C15 1.510(2) . . ?
O10 C8 1.203(2) . . ?
C1 C9 1.384(2) . . ?
C1 C2 1.371(2) . . ?
C9 C8 1.457(2) . . ?
C4 C3 1.403(2) . . ?
C15 C16 1.476(2) . . ?
C3 C2 1.364(2) . . ?
